data_4028903
loop_
_publ_author_name
'Scrafton, David K.'
'Taylor, James E.'
'Mahon, Mary F.'
'Fossey, John S.'
'James, Tony D.'

_publ_section_title
;
 &#x201C;Click-fluors&#x201D;:&#x00A0; Modular Fluorescent Saccharide
 Sensors Based on a 1,2,3-Triazole Ring
;
_journal_issue 7
_journal_name_full 'The Journal of Organic Chemistry'
_journal_page_first 2871
_journal_page_last 2874
_journal_paper_doi 10.1021/jo702584u
_journal_volume 73
_journal_year 2008
_chemical_formula_sum 'C21 H24 B N3 O2'
_chemical_formula_weight 361.24
_chemical_name_systematic
;
 ?
;
_space_group_IT_number 14
_symmetry_cell_setting monoclinic
_symmetry_space_group_name_Hall '-P 2yn'
_symmetry_space_group_name_H-M 'P 1 21/n 1'
_atom_sites_solution_hydrogens geom
_atom_sites_solution_primary direct
_atom_sites_solution_secondary difmap
_audit_creation_method SHELXL-97
_cell_angle_alpha 90.00
_cell_angle_beta 90.3680(10)
_cell_angle_gamma 90.00
_cell_formula_units_Z 4
_cell_length_a 8.78500(10)
_cell_length_b 11.7050(2)
_cell_length_c 18.7420(3)
_cell_measurement_reflns_used 22198
_cell_measurement_temperature 150(2)
_cell_measurement_theta_max 27.485
_cell_measurement_theta_min 2.910
_cell_volume 1927.17(5)
_computing_cell_refinement 'HKL Scalepack (Otwinowski & Minor 1997)'
_computing_data_collection 'Collect (Bruker AXS BV, 1997-2004)'
_computing_data_reduction 'Denzo & Scalepack (Otwinowski & Minor, 1997)'
_computing_molecular_graphics 'ORTEX (P.McArdle, 1995)'
_computing_publication_material 'SHELXL-97/2 (Sheldrick,1997)'
_computing_structure_refinement 'SHELXL-97 (Sheldrick, 1997)'
_computing_structure_solution 'SHELXS-97 (Sheldrick, 1990)'
_diffrn_ambient_temperature 150(2)
_diffrn_measured_fraction_theta_full 0.996
_diffrn_measured_fraction_theta_max 0.996
_diffrn_measurement_device_type '95mm CCD camera on \k-goniostat'
_diffrn_measurement_method CCD
_diffrn_radiation_monochromator graphite
_diffrn_radiation_source 'fine-focus sealed tube'
_diffrn_radiation_type MoK\a
_diffrn_radiation_wavelength 0.71073
_diffrn_reflns_av_R_equivalents 0.0474
_diffrn_reflns_av_sigmaI/netI 0.0312
_diffrn_reflns_limit_h_max 11
_diffrn_reflns_limit_h_min -11
_diffrn_reflns_limit_k_max 15
_diffrn_reflns_limit_k_min -14
_diffrn_reflns_limit_l_max 24
_diffrn_reflns_limit_l_min -24
_diffrn_reflns_number 32826
_diffrn_reflns_theta_full 27.50
_diffrn_reflns_theta_max 27.50
_diffrn_reflns_theta_min 3.62
_exptl_absorpt_coefficient_mu 0.080
_exptl_absorpt_correction_T_max 0.98
_exptl_absorpt_correction_T_min 0.91
_exptl_absorpt_correction_type multi-scan
_exptl_absorpt_process_details
;
 ?
;
_exptl_crystal_colour Colourless
_exptl_crystal_density_diffrn 1.245
_exptl_crystal_density_method 'not measured'
_exptl_crystal_description Block
_exptl_crystal_F_000 768
_exptl_crystal_size_max 0.35
_exptl_crystal_size_mid 0.20
_exptl_crystal_size_min 0.20
_refine_diff_density_max 0.260
_refine_diff_density_min -0.205
_refine_diff_density_rms 0.038
_refine_ls_extinction_coef 0.0066(14)
_refine_ls_extinction_expression Fc^*^=kFc[1+0.001xFc^2^\l^3^/sin(2\q)]^-1/4^
_refine_ls_extinction_method SHELXL
_refine_ls_goodness_of_fit_ref 1.028
_refine_ls_hydrogen_treatment constr
_refine_ls_matrix_type full
_refine_ls_number_parameters 249
_refine_ls_number_reflns 4405
_refine_ls_number_restraints 0
_refine_ls_restrained_S_all 1.028
_refine_ls_R_factor_all 0.0565
_refine_ls_R_factor_gt 0.0403
_refine_ls_shift/su_max 0.000
_refine_ls_shift/su_mean 0.000
_refine_ls_structure_factor_coef Fsqd
_refine_ls_weighting_details 'calc w=1/[\s^2^(Fo^2^)+(0.0417P)^2^+0.6091P] where P=(Fo^2^+2Fc^2^)/3'
_refine_ls_weighting_scheme calc
_refine_ls_wR_factor_gt 0.0924
_refine_ls_wR_factor_ref 0.1013
_reflns_number_gt 3497
_reflns_number_total 4405
_reflns_threshold_expression >2sigma(I)
_cod_data_source_file jo702584usup1.cif
_cod_data_source_block c:\docume~1\chsmfm\desktop\k07jf2\maxus\k07jf2
_cod_depositor_comments
;
The following automatic conversions were performed:

'_symmetry_cell_setting' value 'Monoclinic' changed to 'monoclinic'
according to /home/saulius/struct/CIF-dictionaries/cif_core.dic
dictionary named 'cif_core.dic' version 2.4.2 from
2011-04-26.

'_exptl_absorpt_correction_type' value 'Multi-Scan'
changed to 'multi-scan' according to
/home/saulius/struct/CIF-dictionaries/cif_core.dic dictionary named
'cif_core.dic' version 2.4.2 from 2011-04-26.

Automatic conversion script
Id: cif_fix_values 1891 2012-01-12 08:04:46Z andrius 
;
_cod_original_sg_symbol_H-M P21/n
_cod_database_code 4028903

loop_
_symmetry_equiv_pos_as_xyz
'x, y, z'
'-x+1/2, y+1/2, -z+1/2'
'-x, -y, -z'
'x-1/2, -y-1/2, z-1/2'

loop_
_atom_site_label
_atom_site_type_symbol
_atom_site_fract_x
_atom_site_fract_y
_atom_site_fract_z
_atom_site_U_iso_or_equiv
_atom_site_adp_type
_atom_site_occupancy
_atom_site_symmetry_multiplicity
_atom_site_calc_flag
_atom_site_refinement_flags
O1 O 0.48530(9) 0.25510(8) 0.15888(4) 0.0301(2) Uani 1 1 d .
N1 N 0.14150(11) 0.37204(9) 0.25019(5) 0.0256(2) Uani 1 1 d .
C1 C 0.23980(12) 0.12920(10) 0.16463(6) 0.0245(3) Uani 1 1 d .
B1 B 0.38853(15) 0.17627(12) 0.12970(7) 0.0251(3) Uani 1 1 d .
O2 O 0.43127(9) 0.14032(8) 0.06349(4) 0.0295(2) Uani 1 1 d .
N2 N 0.02397(11) 0.40148(9) 0.29214(5) 0.0290(2) Uani 1 1 d .
C2 C 0.16859(14) 0.03751(11) 0.12940(7) 0.0304(3) Uani 1 1 d .
H2 H 0.2111 0.0097 0.0863 0.036 Uiso 1 1 calc R
N3 N -0.04929(11) 0.48492(9) 0.25968(5) 0.0277(2) Uani 1 1 d .
C3 C 0.03828(14) -0.01349(12) 0.15570(8) 0.0360(3) Uani 1 1 d .
H3 H -0.0076 -0.0752 0.1307 0.043 Uiso 1 1 calc R
C4 C -0.02468(14) 0.02570(12) 0.21842(8) 0.0372(3) Uani 1 1 d .
H4 H -0.1138 -0.0092 0.2369 0.045 Uiso 1 1 calc R
C5 C 0.04265(14) 0.11601(12) 0.25420(7) 0.0325(3) Uani 1 1 d .
H5 H -0.0010 0.1428 0.2973 0.039 Uiso 1 1 calc R
C6 C 0.17359(13) 0.16846(10) 0.22814(6) 0.0252(3) Uani 1 1 d .
C7 C 0.23410(13) 0.27147(11) 0.26799(6) 0.0276(3) Uani 1 1 d .
H7A H 0.2305 0.2572 0.3200 0.033 Uiso 1 1 calc R
H7B H 0.3414 0.2853 0.2547 0.033 Uiso 1 1 calc R
C8 C 0.59582(14) 0.28622(11) 0.10372(6) 0.0314(3) Uani 1 1 d .
C9 C 0.5397(2) 0.39810(13) 0.07209(9) 0.0500(4) Uani 1 1 d .
H9A H 0.4403 0.3861 0.0493 0.075 Uiso 1 1 calc R
H9B H 0.6125 0.4252 0.0365 0.075 Uiso 1 1 calc R
H9C H 0.5301 0.4551 0.1101 0.075 Uiso 1 1 calc R
C10 C 0.74942(16) 0.30181(15) 0.13936(8) 0.0461(4) Uani 1 1 d .
H10A H 0.7428 0.3626 0.1752 0.069 Uiso 1 1 calc R
H10B H 0.8250 0.3227 0.1034 0.069 Uiso 1 1 calc R
H10C H 0.7799 0.2303 0.1625 0.069 Uiso 1 1 calc R
C11 C 0.58568(13) 0.18289(11) 0.05082(6) 0.0283(3) Uani 1 1 d .
C12 C 0.59979(16) 0.21357(14) -0.02729(7) 0.0383(3) Uani 1 1 d .
H12A H 0.5832 0.1452 -0.0565 0.057 Uiso 1 1 calc R
H12B H 0.7018 0.2440 -0.0363 0.057 Uiso 1 1 calc R
H12C H 0.5235 0.2714 -0.0397 0.057 Uiso 1 1 calc R
C13 C 0.69217(15) 0.08507(12) 0.06939(7) 0.0365(3) Uani 1 1 d .
H13A H 0.6825 0.0664 0.1201 0.055 Uiso 1 1 calc R
H13B H 0.7973 0.1076 0.0594 0.055 Uiso 1 1 calc R
H13C H 0.6655 0.0180 0.0406 0.055 Uiso 1 1 calc R
C14 C 0.14277(13) 0.43532(10) 0.19042(6) 0.0265(3) Uani 1 1 d .
H14 H 0.2131 0.4308 0.1522 0.032 Uiso 1 1 calc R
C15 C 0.02063(12) 0.50798(10) 0.19629(6) 0.0244(3) Uani 1 1 d .
C16 C -0.04016(12) 0.59425(10) 0.14689(6) 0.0253(3) Uani 1 1 d .
C17 C 0.00876(15) 0.60051(12) 0.07651(7) 0.0360(3) Uani 1 1 d .
H17 H 0.0865 0.5505 0.0604 0.043 Uiso 1 1 calc R
C18 C -0.05518(17) 0.67921(13) 0.02972(7) 0.0415(3) Uani 1 1 d .
H18 H -0.0206 0.6828 -0.0182 0.050 Uiso 1 1 calc R
C19 C -0.16872(15) 0.75243(12) 0.05215(7) 0.0360(3) Uani 1 1 d .
H19 H -0.2130 0.8055 0.0198 0.043 Uiso 1 1 calc R
C20 C -0.21711(15) 0.74756(12) 0.12215(7) 0.0345(3) Uani 1 1 d .
H20 H -0.2945 0.7980 0.1381 0.041 Uiso 1 1 calc R
C21 C -0.15318(14) 0.66947(11) 0.16921(7) 0.0298(3) Uani 1 1 d .
H21 H -0.1868 0.6672 0.2173 0.036 Uiso 1 1 calc R

loop_
_atom_site_aniso_label
_atom_site_aniso_U_11
_atom_site_aniso_U_22
_atom_site_aniso_U_33
_atom_site_aniso_U_23
_atom_site_aniso_U_13
_atom_site_aniso_U_12
O1 0.0295(4) 0.0348(5) 0.0261(4) -0.0036(4) 0.0070(3) -0.0071(4)
N1 0.0220(5) 0.0316(5) 0.0233(5) -0.0034(4) 0.0032(4) 0.0009(4)
C1 0.0212(5) 0.0255(6) 0.0266(6) 0.0042(5) -0.0007(4) 0.0023(4)
B1 0.0247(6) 0.0261(7) 0.0246(7) 0.0021(5) -0.0007(5) 0.0016(5)
O2 0.0255(4) 0.0379(5) 0.0251(4) -0.0032(4) 0.0018(3) -0.0046(4)
N2 0.0252(5) 0.0362(6) 0.0256(5) -0.0029(4) 0.0051(4) 0.0024(4)
C2 0.0274(6) 0.0292(7) 0.0347(7) -0.0004(5) 0.0002(5) 0.0007(5)
N3 0.0240(5) 0.0327(6) 0.0265(5) -0.0022(4) 0.0031(4) 0.0004(4)
C3 0.0280(6) 0.0294(7) 0.0505(8) 0.0020(6) -0.0045(6) -0.0036(5)
C4 0.0235(6) 0.0376(7) 0.0505(8) 0.0121(6) 0.0036(6) -0.0030(5)
C5 0.0243(6) 0.0380(7) 0.0354(7) 0.0074(6) 0.0052(5) 0.0039(5)
C6 0.0203(5) 0.0283(6) 0.0270(6) 0.0056(5) -0.0002(4) 0.0042(5)
C7 0.0241(6) 0.0347(7) 0.0241(6) 0.0006(5) -0.0002(4) 0.0044(5)
C8 0.0314(7) 0.0358(7) 0.0271(6) -0.0009(5) 0.0086(5) -0.0079(5)
C9 0.0661(10) 0.0338(8) 0.0505(9) 0.0042(7) 0.0174(8) -0.0044(7)
C10 0.0355(7) 0.0683(11) 0.0346(7) -0.0144(7) 0.0088(6) -0.0210(7)
C11 0.0235(6) 0.0367(7) 0.0247(6) 0.0004(5) 0.0021(4) -0.0045(5)
C12 0.0345(7) 0.0557(9) 0.0247(6) 0.0011(6) 0.0028(5) -0.0044(6)
C13 0.0320(7) 0.0438(8) 0.0338(7) 0.0004(6) 0.0047(5) 0.0034(6)
C14 0.0237(6) 0.0315(6) 0.0244(6) -0.0022(5) 0.0045(4) -0.0023(5)
C15 0.0212(5) 0.0271(6) 0.0249(6) -0.0051(5) 0.0022(4) -0.0044(4)
C16 0.0208(5) 0.0273(6) 0.0279(6) -0.0027(5) -0.0001(4) -0.0044(5)
C17 0.0348(7) 0.0405(8) 0.0329(7) -0.0011(6) 0.0066(5) 0.0078(6)
C18 0.0450(8) 0.0510(9) 0.0287(7) 0.0049(6) 0.0063(6) 0.0043(7)
C19 0.0333(7) 0.0364(7) 0.0383(7) 0.0049(6) -0.0041(5) -0.0010(6)
C20 0.0276(6) 0.0339(7) 0.0419(7) -0.0025(6) 0.0012(5) 0.0018(5)
C21 0.0266(6) 0.0320(7) 0.0308(6) -0.0030(5) 0.0035(5) -0.0008(5)

loop_
_atom_type_symbol
_atom_type_description
_atom_type_scat_dispersion_real
_atom_type_scat_dispersion_imag
_atom_type_scat_source
C C 0.0033 0.0016 'International Tables Vol C Tables 4.2.6.8 and 6.1.1.4'
H H 0.0000 0.0000 'International Tables Vol C Tables 4.2.6.8 and 6.1.1.4'
N N 0.0061 0.0033 'International Tables Vol C Tables 4.2.6.8 and 6.1.1.4'
O O 0.0106 0.0060 'International Tables Vol C Tables 4.2.6.8 and 6.1.1.4'
B B 0.0013 0.0007 'International Tables Vol C Tables 4.2.6.8 and 6.1.1.4'

loop_
_geom_angle_atom_site_label_1
_geom_angle_atom_site_label_2
_geom_angle_atom_site_label_3
_geom_angle
B1 O1 C8 107.34(9)
C14 N1 N2 110.88(10)
C14 N1 C7 128.62(10)
N2 N1 C7 119.89(10)
C2 C1 C6 117.54(11)
C2 C1 B1 116.28(11)
C6 C1 B1 126.17(11)
O2 B1 O1 113.45(11)
O2 B1 C1 120.45(11)
O1 B1 C1 126.09(11)
B1 O2 C11 107.61(9)
N3 N2 N1 107.12(9)
C3 C2 C1 121.93(12)
N2 N3 C15 109.07(9)
C4 C3 C2 119.76(13)
C3 C4 C5 119.63(12)
C4 C5 C6 121.19(12)
C5 C6 C1 119.95(11)
C5 C6 C7 117.76(11)
C1 C6 C7 122.18(10)
N1 C7 C6 109.54(9)
O1 C8 C10 108.12(10)
O1 C8 C9 105.91(11)
C10 C8 C9 110.78(12)
O1 C8 C11 102.64(9)
C10 C8 C11 114.81(11)
C9 C8 C11 113.69(11)
O2 C11 C12 108.60(9)
O2 C11 C13 106.03(10)
C12 C11 C13 110.28(11)
O2 C11 C8 102.06(9)
C12 C11 C8 115.12(11)
C13 C11 C8 113.89(10)
N1 C14 C15 105.29(10)
N3 C15 C14 107.62(10)
N3 C15 C16 121.32(10)
C14 C15 C16 131.01(11)
C17 C16 C21 118.43(12)
C17 C16 C15 121.37(11)
C21 C16 C15 120.16(11)
C18 C17 C16 120.50(12)
C19 C18 C17 120.61(13)
C18 C19 C20 119.32(13)
C19 C20 C21 120.32(12)
C20 C21 C16 120.81(12)

loop_
_geom_bond_atom_site_label_1
_geom_bond_atom_site_label_2
_geom_bond_distance
O1 B1 1.3664(16)
O1 C8 1.4688(14)
N1 C14 1.3430(16)
N1 N2 1.3467(13)
N1 C7 1.4681(15)
C1 C2 1.4049(17)
C1 C6 1.4055(17)
C1 B1 1.5653(17)
B1 O2 1.3653(16)
O2 C11 1.4659(14)
N2 N3 1.3165(14)
C2 C3 1.3845(18)
N3 C15 1.3680(15)
C3 C4 1.381(2)
C4 C5 1.383(2)
C5 C6 1.3949(17)
C6 C7 1.5130(17)
C8 C10 1.5128(19)
C8 C9 1.519(2)
C8 C11 1.5661(18)
C11 C12 1.5132(17)
C11 C13 1.5176(18)
C14 C15 1.3742(16)
C15 C16 1.4682(17)
C16 C17 1.3919(17)
C16 C21 1.3934(17)
C17 C18 1.3880(19)
C18 C19 1.383(2)
C19 C20 1.3830(19)
C20 C21 1.3864(19)
